data_4335141
loop_
_publ_author_name
'Yong Yan'
'Christopher Keating'
'Perumalreddy Chandrasekaran'
'Upul Jayarathne'
'Joel T. Mague'
'Serena DeBeer'
'Kyle M. Lancaster'
'Stephen Sproules'
'Igor V. Rubtsov'
'James P. Donahue'

_publ_contact_author 'James P. Donahue'
_publ_contact_author_address
;
   James P. Donahue
   Department of Chemistry
   Tulane University
   Percival Stern Hall, Room 2015
   6400 Freret Street
   New Orleans, Louisiana 70118-5698
;
_publ_contact_author_email donahue@tulane.edu
_publ_section_title
;
 Ancillary Ligand Effects upon Dithiolene Redox Noninnocence in Tungsten
 Bis(dithiolene) Complexes
;
_journal_name_full 'Inorganic Chemistry'
_journal_page_first 6743
_journal_page_last 6751
_journal_paper_doi 10.1021/ic4009174
_journal_volume 52
_journal_year 2013
_chemical_formula_moiety 'C15 H30 N3 O P S4 W'
_chemical_formula_sum 'C15 H30 N3 O P S4 W'
_chemical_formula_weight 611.48
_chemical_name_systematic
; 
 Carbonyl(tris(dimethylamino)phosphine)bis(butan-2,3- 
dithiolato)tungsten(IV) 
;
_space_group_IT_number 15
_symmetry_cell_setting monoclinic
_symmetry_space_group_name_Hall '-C 2yc'
_symmetry_space_group_name_H-M 'C 1 2/c 1'
_atom_sites_solution_hydrogens geom
_atom_sites_solution_primary heavy
_atom_sites_solution_secondary difmap
_audit_creation_method SHELXL-97
_cell_angle_alpha 90.00
_cell_angle_beta 101.431(3)
_cell_angle_gamma 90.00
_cell_formula_units_Z 8
_cell_length_a 27.292(6)
_cell_length_b 9.699(2)
_cell_length_c 17.754(4)
_cell_measurement_reflns_used 9976
_cell_measurement_temperature 100(2)
_cell_measurement_theta_max 29.04
_cell_measurement_theta_min 2.45
_cell_volume 4606.4(17)
_computing_cell_refinement 'Bruker SAINT (Bruker-AXS, 2009)'
_computing_data_collection 'Bruker APEX2 (Bruker-AXS, 2010)'
_computing_data_reduction 'Bruker SAINT (Bruker-AXS, 2009)'
_computing_molecular_graphics 'Bruker SHELXTL(Bruker-AXS, 2008)'
_computing_publication_material 'Bruker SHELXTL(Bruker-AXS, 2008)'
_computing_structure_refinement 'SHELXL (Sheldrick, 2008)'
_computing_structure_solution 'SHELXS (Sheldrick, 2008)'
_diffrn_ambient_temperature 100(2)
_diffrn_measured_fraction_theta_full 0.990
_diffrn_measured_fraction_theta_max 0.954
_diffrn_measurement_device_type 'Bruker Smart APEX CCD'
_diffrn_measurement_method '\f and \w scans'
_diffrn_radiation_monochromator graphite
_diffrn_radiation_source 'fine-focus sealed tube'
_diffrn_radiation_type MoK\a
_diffrn_radiation_wavelength 0.71073
_diffrn_reflns_av_R_equivalents 0.0502
_diffrn_reflns_av_sigmaI/netI 0.0327
_diffrn_reflns_limit_h_max 36
_diffrn_reflns_limit_h_min -37
_diffrn_reflns_limit_k_max 13
_diffrn_reflns_limit_k_min -13
_diffrn_reflns_limit_l_max 24
_diffrn_reflns_limit_l_min -24
_diffrn_reflns_number 39213
_diffrn_reflns_theta_full 28.50
_diffrn_reflns_theta_max 29.19
_diffrn_reflns_theta_min 2.23
_exptl_absorpt_coefficient_mu 5.457
_exptl_absorpt_correction_T_max 0.8987
_exptl_absorpt_correction_T_min 0.2823
_exptl_absorpt_correction_type numerical
_exptl_absorpt_process_details 'SADABS (Sheldrick, 2009)'
_exptl_crystal_colour red
_exptl_crystal_density_diffrn 1.763
_exptl_crystal_description Plate
_exptl_crystal_F_000 2416
_exptl_crystal_size_max 0.22
_exptl_crystal_size_mid 0.10
_exptl_crystal_size_min 0.02
_refine_diff_density_max 1.155
_refine_diff_density_min -1.065
_refine_diff_density_rms 0.124
_refine_ls_extinction_method none
_refine_ls_goodness_of_fit_ref 1.061
_refine_ls_hydrogen_treatment constr
_refine_ls_matrix_type full
_refine_ls_number_parameters 250
_refine_ls_number_reflns 5955
_refine_ls_number_restraints 31
_refine_ls_restrained_S_all 1.062
_refine_ls_R_factor_all 0.0310
_refine_ls_R_factor_gt 0.0250
_refine_ls_shift/su_max 0.003
_refine_ls_shift/su_mean 0.000
_refine_ls_structure_factor_coef Fsqd
_refine_ls_weighting_details 'calc w=1/[\s^2^(Fo^2^)+(0.0098P)^2^+18.6029P] where P=(Fo^2^+2Fc^2^)/3'
_refine_ls_weighting_scheme calc
_refine_ls_wR_factor_gt 0.0491
_refine_ls_wR_factor_ref 0.0517
_reflns_number_gt 5304
_reflns_number_total 5955
_reflns_threshold_expression >2\s(I)
_cod_data_source_file ic4009174_si_002_06.cif
_cod_data_source_block jpd476_0m
_cod_original_cell_volume 4606.4(16)
_cod_database_code 4335141

loop_
_symmetry_equiv_pos_as_xyz
'x, y, z'
'-x, y, -z+1/2'
'x+1/2, y+1/2, z'
'-x+1/2, y+1/2, -z+1/2'
'-x, -y, -z'
'x, -y, z-1/2'
'-x+1/2, -y+1/2, -z'
'x+1/2, -y+1/2, z-1/2'

loop_
_atom_site_label
_atom_site_type_symbol
_atom_site_fract_x
_atom_site_fract_y
_atom_site_fract_z
_atom_site_U_iso_or_equiv
_atom_site_adp_type
_atom_site_occupancy
_atom_site_symmetry_multiplicity
_atom_site_calc_flag
_atom_site_refinement_flags
_atom_site_disorder_assembly
_atom_site_disorder_group
W1 W 0.886955(4) 0.151482(11) 0.862709(6) 0.01387(4) Uani 1 1 d . A .
S1 S 0.96933(3) 0.21931(7) 0.91836(4) 0.01705(15) Uani 1 1 d . . .
S2 S 0.93075(3) -0.04057(8) 0.82841(4) 0.01951(15) Uani 1 1 d . . .
S3 S 0.86363(3) 0.25793(8) 0.97002(4) 0.02042(16) Uani 1 1 d . . .
S4 S 0.82495(3) -0.00476(8) 0.88248(5) 0.02270(17) Uani 1 1 d . . .
P1 P 0.88082(3) 0.39923(8) 0.82039(5) 0.01589(15) Uani 1 1 d D . .
O1 O 0.83143(10) 0.0926(3) 0.69221(14) 0.0354(6) Uani 1 1 d . A .
N1 N 0.89602(10) 0.5322(3) 0.88086(16) 0.0196(5) Uani 1 1 d . A .
N3 N 0.91890(10) 0.4335(3) 0.75915(15) 0.0208(6) Uani 1 1 d . A .
C1 C 1.01081(11) 0.0892(3) 0.90765(17) 0.0181(6) Uani 1 1 d . . .
C2 C 0.99387(12) -0.0257(3) 0.86683(17) 0.0194(6) Uani 1 1 d . . .
C3 C 0.82088(13) 0.1549(4) 1.00357(19) 0.0263(7) Uani 1 1 d . . .
C4 C 0.80326(13) 0.0405(4) 0.9649(2) 0.0274(7) Uani 1 1 d . . .
C5 C 1.06449(12) 0.1073(4) 0.9477(2) 0.0250(7) Uani 1 1 d . . .
H5A H 1.0711 0.0511 0.9945 0.038 Uiso 1 1 calc R . .
H5B H 1.0707 0.2045 0.9613 0.038 Uiso 1 1 calc R . .
H5C H 1.0866 0.0779 0.9134 0.038 Uiso 1 1 calc R . .
C6 C 1.02720(13) -0.1444(3) 0.85610(19) 0.0250(7) Uani 1 1 d . . .
H6A H 1.0533 -0.1123 0.8296 0.037 Uiso 1 1 calc R . .
H6B H 1.0073 -0.2162 0.8253 0.037 Uiso 1 1 calc R . .
H6C H 1.0427 -0.1822 0.9064 0.037 Uiso 1 1 calc R . .
C7 C 0.80586(15) 0.2019(5) 1.0770(2) 0.0381(9) Uani 1 1 d . . .
H7A H 0.7702 0.1841 1.0739 0.057 Uiso 1 1 calc R . .
H7B H 0.8124 0.3008 1.0842 0.057 Uiso 1 1 calc R . .
H7C H 0.8253 0.1511 1.1207 0.057 Uiso 1 1 calc R . .
C8 C 0.76574(16) -0.0568(5) 0.9890(3) 0.0450(11) Uani 1 1 d . . .
H8A H 0.7369 -0.0042 0.9983 0.067 Uiso 1 1 calc R . .
H8B H 0.7814 -0.1049 1.0362 0.067 Uiso 1 1 calc R . .
H8C H 0.7547 -0.1244 0.9481 0.067 Uiso 1 1 calc R . .
C9 C 0.85181(13) 0.1149(3) 0.75427(19) 0.0227(7) Uani 1 1 d . . .
C10 C 0.94794(13) 0.5648(3) 0.9165(2) 0.0275(8) Uani 1 1 d . . .
H10A H 0.9529 0.6649 0.9163 0.041 Uiso 1 1 calc R A .
H10B H 0.9706 0.5202 0.8875 0.041 Uiso 1 1 calc R . .
H10C H 0.9551 0.5311 0.9696 0.041 Uiso 1 1 calc R . .
C11 C 0.86109(16) 0.5931(4) 0.9241(3) 0.0397(10) Uani 1 1 d . . .
H11A H 0.8715 0.5696 0.9786 0.060 Uiso 1 1 calc R A .
H11B H 0.8274 0.5570 0.9046 0.060 Uiso 1 1 calc R . .
H11C H 0.8610 0.6936 0.9181 0.060 Uiso 1 1 calc R . .
N2 N 0.8217(4) 0.4438(17) 0.7865(17) 0.025(5) Uani 0.573(13) 1 d PD A 1
C12 C 0.8064(3) 0.5838(9) 0.7594(6) 0.0353(17) Uani 0.573(13) 1 d PDU A 1
H12A H 0.8353 0.6334 0.7476 0.053 Uiso 0.573(13) 1 calc PR A 1
H12B H 0.7935 0.6332 0.7995 0.053 Uiso 0.573(13) 1 calc PR A 1
H12C H 0.7802 0.5778 0.7130 0.053 Uiso 0.573(13) 1 calc PR A 1
C13 C 0.7775(4) 0.3692(12) 0.7902(7) 0.0254(19) Uani 0.573(13) 1 d PDU A 1
H13A H 0.7863 0.2746 0.8071 0.038 Uiso 0.573(13) 1 calc PR A 1
H13B H 0.7557 0.3674 0.7393 0.038 Uiso 0.573(13) 1 calc PR A 1
H13C H 0.7601 0.4140 0.8268 0.038 Uiso 0.573(13) 1 calc PR A 1
N2A N 0.8224(5) 0.431(2) 0.772(2) 0.019(5) Uani 0.427(13) 1 d PD A 2
C12A C 0.8109(5) 0.5582(12) 0.7265(8) 0.0353(17) Uani 0.427(13) 1 d PDU A 2
H12D H 0.8421 0.6026 0.7204 0.053 Uiso 0.427(13) 1 calc PR A 2
H12E H 0.7918 0.6212 0.7529 0.053 Uiso 0.427(13) 1 calc PR A 2
H12F H 0.7911 0.5351 0.6758 0.053 Uiso 0.427(13) 1 calc PR A 2
C13A C 0.7792(6) 0.3447(17) 0.7712(9) 0.0254(19) Uani 0.427(13) 1 d PDU A 2
H13D H 0.7897 0.2563 0.7959 0.038 Uiso 0.427(13) 1 calc PR A 2
H13E H 0.7622 0.3286 0.7179 0.038 Uiso 0.427(13) 1 calc PR A 2
H13F H 0.7562 0.3908 0.7990 0.038 Uiso 0.427(13) 1 calc PR A 2
C14 C 0.92431(19) 0.5710(4) 0.7289(2) 0.0431(11) Uani 1 1 d . . .
H14A H 0.9587 0.5838 0.7218 0.065 Uiso 1 1 calc R A .
H14B H 0.9166 0.6401 0.7651 0.065 Uiso 1 1 calc R . .
H14C H 0.9012 0.5817 0.6794 0.065 Uiso 1 1 calc R . .
C15 C 0.93083(15) 0.3277(4) 0.7068(2) 0.0319(8) Uani 1 1 d . . .
H15A H 0.9036 0.3214 0.6617 0.048 Uiso 1 1 calc R A .
H15B H 0.9350 0.2385 0.7332 0.048 Uiso 1 1 calc R . .
H15C H 0.9619 0.3523 0.6903 0.048 Uiso 1 1 calc R . .

loop_
_atom_site_aniso_label
_atom_site_aniso_U_11
_atom_site_aniso_U_22
_atom_site_aniso_U_33
_atom_site_aniso_U_23
_atom_site_aniso_U_13
_atom_site_aniso_U_12
W1 0.01537(7) 0.01168(6) 0.01349(6) 0.00038(4) 0.00025(4) -0.00014(4)
S1 0.0166(4) 0.0149(3) 0.0179(4) -0.0008(3) -0.0008(3) -0.0001(3)
S2 0.0239(4) 0.0144(3) 0.0191(4) -0.0030(3) 0.0015(3) 0.0024(3)
S3 0.0237(4) 0.0208(4) 0.0170(4) 0.0002(3) 0.0043(3) 0.0048(3)
S4 0.0211(4) 0.0217(4) 0.0233(4) 0.0051(3) -0.0006(3) -0.0058(3)
P1 0.0159(4) 0.0121(3) 0.0187(4) 0.0006(3) 0.0009(3) 0.0004(3)
O1 0.0440(16) 0.0368(14) 0.0207(13) -0.0023(10) -0.0047(11) -0.0078(12)
N1 0.0181(14) 0.0140(12) 0.0288(15) -0.0061(10) 0.0095(11) -0.0020(10)
N3 0.0258(15) 0.0147(12) 0.0227(14) 0.0022(10) 0.0071(11) -0.0028(11)
C1 0.0156(15) 0.0215(15) 0.0174(15) 0.0056(11) 0.0034(11) 0.0022(12)
C2 0.0242(17) 0.0193(15) 0.0158(14) 0.0031(11) 0.0067(12) 0.0069(13)
C3 0.0243(18) 0.0339(19) 0.0213(16) 0.0112(14) 0.0063(13) 0.0087(15)
C4 0.0192(17) 0.038(2) 0.0258(18) 0.0133(14) 0.0058(13) 0.0019(15)
C5 0.0191(17) 0.0275(17) 0.0265(17) 0.0080(13) -0.0005(13) 0.0029(13)
C6 0.0319(19) 0.0226(16) 0.0205(16) -0.0005(12) 0.0052(13) 0.0096(14)
C7 0.037(2) 0.054(2) 0.027(2) 0.0081(17) 0.0153(17) 0.0137(19)
C8 0.033(2) 0.058(3) 0.046(3) 0.023(2) 0.0122(19) -0.007(2)
C9 0.0230(17) 0.0185(15) 0.0252(17) -0.0005(12) 0.0016(13) -0.0043(13)
C10 0.0281(19) 0.0188(16) 0.0317(19) -0.0051(13) -0.0035(14) 0.0012(14)
C11 0.039(2) 0.0242(19) 0.061(3) -0.0160(18) 0.023(2) -0.0013(17)
N2 0.020(5) 0.014(4) 0.038(12) 0.005(6) -0.001(3) 0.002(3)
C12 0.030(2) 0.025(3) 0.047(4) 0.011(3) -0.003(3) 0.008(2)
C13 0.0190(19) 0.029(4) 0.028(5) 0.007(3) 0.005(3) 0.004(2)
N2A 0.015(6) 0.017(6) 0.021(9) 0.004(6) -0.007(4) -0.002(4)
C12A 0.030(2) 0.025(3) 0.047(4) 0.011(3) -0.003(3) 0.008(2)
C13A 0.0190(19) 0.029(4) 0.028(5) 0.007(3) 0.005(3) 0.004(2)
C14 0.074(3) 0.0226(19) 0.037(2) 0.0090(15) 0.023(2) -0.0055(19)
C15 0.041(2) 0.0288(19) 0.0303(19) -0.0027(14) 0.0175(16) -0.0051(16)

loop_
_atom_type_symbol
_atom_type_description
_atom_type_scat_dispersion_real
_atom_type_scat_dispersion_imag
_atom_type_scat_source
C C 0.0033 0.0016 'International Tables Vol C Tables 4.2.6.8 and 6.1.1.4'
H H 0.0000 0.0000 'International Tables Vol C Tables 4.2.6.8 and 6.1.1.4'
N N 0.0061 0.0033 'International Tables Vol C Tables 4.2.6.8 and 6.1.1.4'
O O 0.0106 0.0060 'International Tables Vol C Tables 4.2.6.8 and 6.1.1.4'
P P 0.1023 0.0942 'International Tables Vol C Tables 4.2.6.8 and 6.1.1.4'
S S 0.1246 0.1234 'International Tables Vol C Tables 4.2.6.8 and 6.1.1.4'
W W -0.8490 6.8722 'International Tables Vol C Tables 4.2.6.8 and 6.1.1.4'

loop_
_geom_angle_atom_site_label_1
_geom_angle_atom_site_label_2
_geom_angle_atom_site_label_3
_geom_angle
C9 W1 S4 78.91(10)
C9 W1 S2 77.44(10)
S4 W1 S2 86.90(3)
C9 W1 S3 134.24(10)
S4 W1 S3 81.04(3)
S2 W1 S3 141.72(3)
C9 W1 S1 133.25(10)
S4 W1 S1 140.44(3)
S2 W1 S1 80.73(3)
S3 W1 S1 85.83(3)
C9 W1 P1 83.76(9)
S4 W1 P1 130.86(3)
S2 W1 P1 133.26(3)
S3 W1 P1 79.09(3)
S1 W1 P1 81.97(3)
C1 S1 W1 109.87(11)
C2 S2 W1 110.41(11)
C3 S3 W1 109.48(13)
C4 S4 W1 109.76(13)
N2 P1 N1 97.5(10)
N2 P1 N3 113.2(9)
N1 P1 N3 98.99(13)
N1 P1 N2A 105.9(13)
N3 P1 N2A 106.4(12)
N2 P1 W1 111.1(4)
N1 P1 W1 123.40(10)
N3 P1 W1 111.69(10)
N2A P1 W1 109.0(6)
C11 N1 C10 111.1(3)
C11 N1 P1 122.9(2)
C10 N1 P1 122.5(2)
C14 N3 C15 110.9(3)
C14 N3 P1 122.7(2)
C15 N3 P1 121.1(2)
C2 C1 C5 122.9(3)
C2 C1 S1 119.7(2)
C5 C1 S1 117.3(2)
C1 C2 C6 123.0(3)
C1 C2 S2 119.1(2)
C6 C2 S2 117.8(2)
C4 C3 C7 124.0(3)
C4 C3 S3 119.9(3)
C7 C3 S3 116.1(3)
C3 C4 C8 124.3(3)
C3 C4 S4 119.5(3)
C8 C4 S4 116.2(3)
C1 C5 H5A 109.5
C1 C5 H5B 109.5
H5A C5 H5B 109.5
C1 C5 H5C 109.5
H5A C5 H5C 109.5
H5B C5 H5C 109.5
C2 C6 H6A 109.5
C2 C6 H6B 109.5
H6A C6 H6B 109.5
C2 C6 H6C 109.5
H6A C6 H6C 109.5
H6B C6 H6C 109.5
C3 C7 H7A 109.5
C3 C7 H7B 109.5
H7A C7 H7B 109.5
C3 C7 H7C 109.5
H7A C7 H7C 109.5
H7B C7 H7C 109.5
C4 C8 H8A 109.5
C4 C8 H8B 109.5
H8A C8 H8B 109.5
C4 C8 H8C 109.5
H8A C8 H8C 109.5
H8B C8 H8C 109.5
O1 C9 W1 179.3(3)
N1 C10 H10A 109.5
N1 C10 H10B 109.5
H10A C10 H10B 109.5
N1 C10 H10C 109.5
H10A C10 H10C 109.5
H10B C10 H10C 109.5
N1 C11 H11A 109.5
N1 C11 H11B 109.5
H11A C11 H11B 109.5
N1 C11 H11C 109.5
H11A C11 H11C 109.5
H11B C11 H11C 109.5
C13 N2 C12 107.2(10)
C13 N2 P1 128.5(9)
C12 N2 P1 123.4(8)
N2 C12 H12A 109.5
N2 C12 H12B 109.5
H12A C12 H12B 109.5
N2 C12 H12C 109.5
H12A C12 H12C 109.5
H12B C12 H12C 109.5
N2 C13 H13A 109.5
N2 C13 H13B 109.5
H13A C13 H13B 109.5
N2 C13 H13C 109.5
H13A C13 H13C 109.5
H13B C13 H13C 109.5
C13A N2A C12A 113.0(11)
C13A N2A P1 126.4(12)
C12A N2A P1 120.5(10)
N2A C12A H12D 109.5
N2A C12A H12E 109.5
H12D C12A H12E 109.5
N2A C12A H12F 109.5
H12D C12A H12F 109.5
H12E C12A H12F 109.5
N2A C13A H13D 109.5
N2A C13A H13E 109.5
H13D C13A H13E 109.5
N2A C13A H13F 109.5
H13D C13A H13F 109.5
H13E C13A H13F 109.5
N3 C14 H14A 109.5
N3 C14 H14B 109.5
H14A C14 H14B 109.5
N3 C14 H14C 109.5
H14A C14 H14C 109.5
H14B C14 H14C 109.5
N3 C15 H15A 109.5
N3 C15 H15B 109.5
H15A C15 H15B 109.5
N3 C15 H15C 109.5
H15A C15 H15C 109.5
H15B C15 H15C 109.5

loop_
_geom_bond_atom_site_label_1
_geom_bond_atom_site_label_2
_geom_bond_distance
W1 C9 2.005(3)
W1 S4 2.3492(9)
W1 S2 2.3574(8)
W1 S3 2.3626(9)
W1 S1 2.3629(9)
W1 P1 2.5133(9)
S1 C1 1.731(3)
S2 C2 1.729(3)
S3 C3 1.729(4)
S4 C4 1.740(4)
P1 N2 1.663(9)
P1 N1 1.677(3)
P1 N3 1.679(3)
P1 N2A 1.681(11)
O1 C9 1.152(4)
N1 C11 1.462(4)
N1 C10 1.468(4)
N3 C14 1.457(4)
N3 C15 1.464(4)
C1 C2 1.360(4)
C1 C5 1.507(4)
C2 C6 1.503(4)
C3 C4 1.343(5)
C3 C7 1.513(5)
C4 C8 1.516(5)
C5 H5A 0.9800
C5 H5B 0.9800
C5 H5C 0.9800
C6 H6A 0.9800
C6 H6B 0.9800
C6 H6C 0.9800
C7 H7A 0.9800
C7 H7B 0.9800
C7 H7C 0.9800
C8 H8A 0.9800
C8 H8B 0.9800
C8 H8C 0.9800
C10 H10A 0.9800
C10 H10B 0.9800
C10 H10C 0.9800
C11 H11A 0.9800
C11 H11B 0.9800
C11 H11C 0.9800
N2 C13 1.421(10)
N2 C12 1.473(11)
C12 H12A 0.9800
C12 H12B 0.9800
C12 H12C 0.9800
C13 H13A 0.9800
C13 H13B 0.9800
C13 H13C 0.9800
N2A C13A 1.442(12)
N2A C12A 1.480(12)
C12A H12D 0.9800
C12A H12E 0.9800
C12A H12F 0.9800
C13A H13D 0.9800
C13A H13E 0.9800
C13A H13F 0.9800
C14 H14A 0.9800
C14 H14B 0.9800
C14 H14C 0.9800
C15 H15A 0.9800
C15 H15B 0.9800
C15 H15C 0.9800
